data_7231273
loop_
_publ_author_name
'Carletta, Andrea'
'Zba\<cnik, Marija'
'Vitkovi\'c, Matea'
'Tumanov, Nikolay'
'Stilinovi\'c, Vladimir'
'Wouters, Johan'
'Cin\<ci\'c, Dominik'

_publ_section_title
;
 Halogen-bonded cocrystals of N-salicylidene Schiff bases and
 iodoperfluorinated benzenes: hydroxyl oxygen as a halogen bond acceptor
;
_journal_issue 36
_journal_name_full CrystEngComm
_journal_page_first 5332
_journal_paper_doi 10.1039/C8CE01145A
_journal_volume 20
_journal_year 2018
_chemical_formula_moiety 'C12 H10 N2 O, C6 F3 I3'
_chemical_formula_sum 'C18 H10 F3 I3 N2 O'
_chemical_formula_weight 707.98
_chemical_melting_point 402
_chemical_name_common '1,3,5-trifluoro-2,4,6-triiodobenzene; 2-[(1E)-[(pyridin-3-yl)imino]methyl]phenol 1:1 cocrystal'
_chemical_name_systematic '1,3,5-trifluoro-2,4,6-triiodobenzene; 2-[(1E)-[(pyridin-3-yl)imino]methyl]phenol'
_space_group_crystal_system orthorhombic
_space_group_IT_number 60
_space_group_name_Hall '-P 2n 2ab'
_space_group_name_H-M_alt 'P b c n'
_symmetry_space_group_name_Hall '-P 2n 2ab'
_symmetry_space_group_name_H-M 'P b c n'
_atom_sites_solution_hydrogens difmap
_atom_sites_solution_primary dual
_atom_sites_solution_secondary dual
_audit_creation_method SHELXL-2016/4
_audit_update_record
;
2018-07-06 deposited with the CCDC.
2018-08-02 downloaded from the CCDC.
;
_cell_angle_alpha 90
_cell_angle_beta 90
_cell_angle_gamma 90
_cell_formula_units_Z 8
_cell_length_a 24.1738(4)
_cell_length_b 9.45562(19)
_cell_length_c 17.8360(3)
_cell_measurement_reflns_used 10964
_cell_measurement_temperature 295(2)
_cell_measurement_theta_max 32.0860
_cell_measurement_theta_min 3.3180
_cell_volume 4076.92(13)
_computing_cell_refinement 'CrysAlisPro 1.171.38.41 (Rigaku OD, 2015)'
_computing_data_collection 'CrysAlisPro 1.171.38.41 (Rigaku OD, 2015)'
_computing_data_reduction 'CrysAlisPro 1.171.38.41 (Rigaku OD, 2015)'
_computing_structure_refinement 'SHELXL-2016/4 (Sheldrick, 2016)'
_computing_structure_solution 'SHELXT 2014/5 (Sheldrick, 2014)'
_diffrn_ambient_temperature 295(2)
_diffrn_detector_area_resol_mean 10.3712
_diffrn_measured_fraction_theta_full 0.998
_diffrn_measured_fraction_theta_max 0.999
_diffrn_measurement_device_type
;
Oxford Diffraction Xcalibur, Ruby, Gemini ultra
;
_diffrn_radiation_monochromator graphite
_diffrn_radiation_type MoK\a
_diffrn_radiation_wavelength 0.71073
_diffrn_reflns_av_R_equivalents 0.0228
_diffrn_reflns_av_unetI/netI 0.0216
_diffrn_reflns_Laue_measured_fraction_full 0.998
_diffrn_reflns_Laue_measured_fraction_max 0.999
_diffrn_reflns_limit_h_max 34
_diffrn_reflns_limit_h_min -22
_diffrn_reflns_limit_k_max 12
_diffrn_reflns_limit_k_min -13
_diffrn_reflns_limit_l_max 16
_diffrn_reflns_limit_l_min -25
_diffrn_reflns_number 22942
_diffrn_reflns_point_group_measured_fraction_full 0.998
_diffrn_reflns_point_group_measured_fraction_max 0.999
_diffrn_reflns_theta_full 25.242
_diffrn_reflns_theta_max 30.501
_diffrn_reflns_theta_min 2.838
_diffrn_source 'fine-focus sealed tube'
_exptl_absorpt_coefficient_mu 4.637
_exptl_absorpt_correction_T_max 0.586
_exptl_absorpt_correction_T_min 0.273
_exptl_absorpt_correction_type analytical
_exptl_absorpt_process_details
;
CrysAlisPro 1.171.38.41 (Rigaku Oxford Diffraction, 2015)
Analytical numeric absorption correction using a multifaceted crystal
model based on expressions derived by R.C. Clark & J.S. Reid.
(Clark, R. C. & Reid, J. S. (1995). Acta Cryst. A51, 887-897)
Empirical absorption correction using spherical harmonics,
 implemented in SCALE3 ABSPACK scaling algorithm.
;
_exptl_crystal_colour orange
_exptl_crystal_density_diffrn 2.307
_exptl_crystal_description prism
_exptl_crystal_F_000 2608
_exptl_crystal_size_max 0.392
_exptl_crystal_size_mid 0.367
_exptl_crystal_size_min 0.138
_refine_diff_density_max 0.601
_refine_diff_density_min -0.815
_refine_diff_density_rms 0.082
_refine_ls_extinction_coef 0.00162(4)
_refine_ls_extinction_expression Fc^*^=kFc[1+0.001xFc^2^\l^3^/sin(2\q)]^-1/4^
_refine_ls_extinction_method 'SHELXL-2016/4 (Sheldrick 2016)'
_refine_ls_goodness_of_fit_ref 1.039
_refine_ls_hydrogen_treatment mixed
_refine_ls_matrix_type full
_refine_ls_number_parameters 248
_refine_ls_number_reflns 6209
_refine_ls_number_restraints 0
_refine_ls_restrained_S_all 1.039
_refine_ls_R_factor_all 0.0351
_refine_ls_R_factor_gt 0.0247
_refine_ls_shift/su_max 0.003
_refine_ls_shift/su_mean 0.000
_refine_ls_structure_factor_coef Fsqd
_refine_ls_weighting_details 'w=1/[\s^2^(Fo^2^)+(0.0206P)^2^+1.1708P] where P=(Fo^2^+2Fc^2^)/3'
_refine_ls_weighting_scheme calc
_refine_ls_wR_factor_gt 0.0501
_refine_ls_wR_factor_ref 0.0539
_reflns_Friedel_coverage 0.000
_reflns_number_gt 5069
_reflns_number_total 6209
_reflns_threshold_expression 'I > 2\s(I)'
_cod_data_source_file c8ce01145a2.cif
_cod_data_source_block nt0076_celine_pys3-i3f3
_cod_depositor_comments 'Adding full bibliography for 7231273--7231277.cif.'
_cod_database_code 7231273
_shelx_shelxl_version_number 2016/4
_shelx_space_group_comment
;
The symmetry employed for this shelxl refinement is uniquely defined
by the following loop, which should always be used as a source of
symmetry information in preference to the above space-group names.
They are only intended as comments.
;
_shelx_estimated_absorpt_t_min 0.264
_shelx_estimated_absorpt_t_max 0.567

loop_
_space_group_symop_operation_xyz
'x, y, z'
'-x+1/2, -y+1/2, z+1/2'
'-x, y, -z+1/2'
'x+1/2, -y+1/2, -z'
'-x, -y, -z'
'x-1/2, y-1/2, -z-1/2'
'x, -y, z-1/2'
'-x-1/2, y-1/2, z'

loop_
_atom_site_label
_atom_site_type_symbol
_atom_site_fract_x
_atom_site_fract_y
_atom_site_fract_z
_atom_site_U_iso_or_equiv
_atom_site_adp_type
_atom_site_occupancy
_atom_site_site_symmetry_order
_atom_site_calc_flag
_atom_site_refinement_flags_posn
_atom_site_refinement_flags_adp
I1 I 0.57095(2) 0.40412(2) 0.47265(2) 0.04523(6) Uani 1 1 d . .
I2 I 0.36817(2) 0.11131(2) 0.34686(2) 0.04459(6) Uani 1 1 d . .
I3 I 0.43405(2) 0.01673(2) 0.66770(2) 0.05209(6) Uani 1 1 d . .
F1 F 0.47612(6) 0.30065(17) 0.36088(9) 0.0518(4) Uani 1 1 d . .
F2 F 0.37264(6) -0.00453(17) 0.51223(9) 0.0518(4) Uani 1 1 d . .
F3 F 0.52961(6) 0.21766(19) 0.60943(9) 0.0575(4) Uani 1 1 d . .
C13 C 0.50541(9) 0.2607(3) 0.48467(14) 0.0375(5) Uani 1 1 d . .
C14 C 0.49502(9) 0.1941(3) 0.55165(14) 0.0376(5) Uani 1 1 d . .
C15 C 0.45060(9) 0.1053(3) 0.56342(14) 0.0361(5) Uani 1 1 d . .
C16 C 0.41604(9) 0.0824(2) 0.50306(14) 0.0358(5) Uani 1 1 d . .
C17 C 0.42363(9) 0.1456(3) 0.43418(14) 0.0354(5) Uani 1 1 d . .
C18 C 0.46858(9) 0.2354(2) 0.42661(13) 0.0371(5) Uani 1 1 d . .
O1 O 0.71901(7) 1.0513(2) 0.27104(11) 0.0472(4) Uani 1 1 d . .
H1O H 0.7156(13) 0.985(4) 0.298(2) 0.071 Uiso 1 1 d . U
N1 N 0.74565(8) 0.8485(2) 0.36198(12) 0.0369(4) Uani 1 1 d . .
N2 N 0.66188(9) 0.6019(2) 0.47082(14) 0.0466(5) Uani 1 1 d . .
C1 C 0.81174(10) 0.9607(3) 0.28219(14) 0.0376(5) Uani 1 1 d . .
C2 C 0.86678(11) 0.9724(3) 0.26065(17) 0.0487(6) Uani 1 1 d . .
H2 H 0.892438 0.908087 0.279273 0.058 Uiso 1 1 calc R U
C3 C 0.88418(13) 1.0763(3) 0.21269(18) 0.0581(8) Uani 1 1 d . .
H3 H 0.921191 1.083010 0.198937 0.070 Uiso 1 1 calc R U
C4 C 0.84556(13) 1.1714(3) 0.18500(17) 0.0580(8) Uani 1 1 d . .
H4 H 0.857149 1.243046 0.152902 0.070 Uiso 1 1 calc R U
C5 C 0.79090(12) 1.1622(3) 0.20380(15) 0.0508(6) Uani 1 1 d . .
H5 H 0.765607 1.226423 0.184179 0.061 Uiso 1 1 calc R U
C6 C 0.77324(10) 1.0566(3) 0.25233(13) 0.0392(5) Uani 1 1 d . .
C7 C 0.79534(10) 0.8555(3) 0.33734(14) 0.0381(5) Uani 1 1 d . .
H7 H 0.821556 0.791872 0.355161 0.046 Uiso 1 1 calc R U
C8 C 0.73232(9) 0.7508(2) 0.41928(13) 0.0338(5) Uani 1 1 d . .
C9 C 0.76812(10) 0.7120(3) 0.47642(15) 0.0431(6) Uani 1 1 d . .
H9 H 0.803915 0.747914 0.478294 0.052 Uiso 1 1 calc R U
C10 C 0.74956(12) 0.6195(3) 0.53026(16) 0.0486(6) Uani 1 1 d . .
H10 H 0.772603 0.591884 0.569361 0.058 Uiso 1 1 calc R U
C11 C 0.69687(11) 0.5686(3) 0.52552(16) 0.0475(6) Uani 1 1 d . .
H11 H 0.684725 0.507156 0.562742 0.057 Uiso 1 1 calc R U
C12 C 0.67970(9) 0.6928(3) 0.41892(14) 0.0383(5) Uani 1 1 d . .
H12 H 0.655603 0.718551 0.380631 0.046 Uiso 1 1 calc R U

loop_
_atom_site_aniso_label
_atom_site_aniso_U_11
_atom_site_aniso_U_22
_atom_site_aniso_U_33
_atom_site_aniso_U_23
_atom_site_aniso_U_13
_atom_site_aniso_U_12
I1 0.03246(9) 0.04202(10) 0.06120(13) -0.00099(8) 0.00768(7) -0.00402(6)
I2 0.04637(10) 0.05267(11) 0.03473(10) -0.00242(7) -0.00588(7) -0.00303(7)
I3 0.05466(11) 0.06608(13) 0.03554(10) 0.01007(8) 0.00253(7) 0.00111(9)
F1 0.0544(8) 0.0574(10) 0.0437(9) 0.0145(7) 0.0034(7) -0.0078(7)
F2 0.0460(8) 0.0616(10) 0.0479(9) 0.0081(7) -0.0037(7) -0.0222(7)
F3 0.0497(8) 0.0754(12) 0.0475(10) -0.0018(8) -0.0139(7) -0.0160(8)
C13 0.0301(10) 0.0351(12) 0.0472(15) -0.0026(10) 0.0038(10) -0.0025(9)
C14 0.0333(11) 0.0445(14) 0.0349(13) -0.0051(10) -0.0038(9) 0.0002(10)
C15 0.0362(11) 0.0421(13) 0.0301(12) 0.0016(10) 0.0011(9) 0.0007(10)
C16 0.0305(10) 0.0382(13) 0.0387(13) -0.0016(10) 0.0024(9) -0.0039(9)
C17 0.0361(11) 0.0376(12) 0.0324(12) -0.0008(10) -0.0017(9) 0.0001(9)
C18 0.0386(12) 0.0372(12) 0.0355(13) 0.0028(10) 0.0067(10) 0.0011(10)
O1 0.0421(9) 0.0504(11) 0.0492(12) 0.0126(9) -0.0039(8) -0.0004(8)
N1 0.0394(10) 0.0325(10) 0.0388(11) 0.0014(8) -0.0034(8) -0.0044(8)
N2 0.0388(11) 0.0469(13) 0.0542(15) 0.0039(10) 0.0060(10) -0.0093(9)
C1 0.0422(12) 0.0354(12) 0.0352(13) -0.0036(10) 0.0008(10) -0.0061(10)
C2 0.0459(14) 0.0501(16) 0.0502(17) -0.0011(13) 0.0051(12) -0.0049(12)
C3 0.0553(16) 0.0632(19) 0.0558(19) -0.0013(15) 0.0171(14) -0.0170(14)
C4 0.076(2) 0.0500(17) 0.0482(17) 0.0036(14) 0.0149(15) -0.0153(15)
C5 0.0681(17) 0.0450(15) 0.0392(15) 0.0062(12) 0.0016(13) -0.0043(13)
C6 0.0489(13) 0.0387(13) 0.0300(12) -0.0025(10) -0.0004(10) -0.0075(11)
C7 0.0374(12) 0.0351(12) 0.0419(14) 0.0001(10) -0.0018(10) -0.0003(10)
C8 0.0341(10) 0.0279(11) 0.0394(13) 0.0004(9) 0.0006(9) -0.0011(9)
C9 0.0380(12) 0.0440(14) 0.0472(15) 0.0056(11) -0.0063(11) -0.0073(11)
C10 0.0523(15) 0.0480(16) 0.0454(16) 0.0087(12) -0.0085(12) -0.0006(12)
C11 0.0542(16) 0.0425(15) 0.0458(16) 0.0068(12) 0.0090(12) -0.0037(12)
C12 0.0324(11) 0.0389(13) 0.0436(14) -0.0018(11) -0.0018(10) 0.0007(10)

loop_
_atom_type_symbol
_atom_type_description
_atom_type_scat_dispersion_real
_atom_type_scat_dispersion_imag
_atom_type_scat_source
C C 0.0033 0.0016 'International Tables Vol C Tables 4.2.6.8 and 6.1.1.4'
H H 0.0000 0.0000 'International Tables Vol C Tables 4.2.6.8 and 6.1.1.4'
N N 0.0061 0.0033 'International Tables Vol C Tables 4.2.6.8 and 6.1.1.4'
O O 0.0106 0.0060 'International Tables Vol C Tables 4.2.6.8 and 6.1.1.4'
F F 0.0171 0.0103 'International Tables Vol C Tables 4.2.6.8 and 6.1.1.4'
I I -0.4742 1.8119 'International Tables Vol C Tables 4.2.6.8 and 6.1.1.4'

loop_
_geom_angle_atom_site_label_1
_geom_angle_atom_site_label_2
_geom_angle_atom_site_label_3
_geom_angle
C14 C13 C18 116.9(2)
C14 C13 I1 121.58(17)
C18 C13 I1 121.37(18)
F3 C14 C13 118.5(2)
F3 C14 C15 117.9(2)
C13 C14 C15 123.6(2)
C14 C15 C16 116.6(2)
C14 C15 I3 122.10(18)
C16 C15 I3 121.22(17)
F2 C16 C17 118.6(2)
F2 C16 C15 118.3(2)
C17 C16 C15 123.1(2)
C16 C17 C18 117.2(2)
C16 C17 I2 120.91(17)
C18 C17 I2 121.87(18)
F1 C18 C17 118.4(2)
F1 C18 C13 119.2(2)
C17 C18 C13 122.4(2)
C6 O1 H1O 106(2)
C7 N1 C8 119.7(2)
C11 N2 C12 117.1(2)
C2 C1 C6 118.6(2)
C2 C1 C7 120.2(2)
C6 C1 C7 121.2(2)
C3 C2 C1 121.6(3)
C3 C2 H2 119.2
C1 C2 H2 119.2
C2 C3 C4 118.8(3)
C2 C3 H3 120.6
C4 C3 H3 120.6
C5 C4 C3 121.5(3)
C5 C4 H4 119.3
C3 C4 H4 119.3
C4 C5 C6 119.7(3)
C4 C5 H5 120.1
C6 C5 H5 120.1
O1 C6 C5 118.6(2)
O1 C6 C1 121.6(2)
C5 C6 C1 119.8(2)
N1 C7 C1 121.6(2)
N1 C7 H7 119.2
C1 C7 H7 119.2
C12 C8 C9 118.2(2)
C12 C8 N1 117.6(2)
C9 C8 N1 124.2(2)
C10 C9 C8 118.6(2)
C10 C9 H9 120.7
C8 C9 H9 120.7
C11 C10 C9 119.1(3)
C11 C10 H10 120.5
C9 C10 H10 120.5
N2 C11 C10 123.8(3)
N2 C11 H11 118.1
C10 C11 H11 118.1
N2 C12 C8 123.2(2)
N2 C12 H12 118.4
C8 C12 H12 118.4

loop_
_geom_bond_atom_site_label_1
_geom_bond_atom_site_label_2
_geom_bond_distance
I1 C13 2.096(2)
I2 C17 2.080(2)
I3 C15 2.079(2)
F1 C18 1.337(3)
F2 C16 1.343(3)
F3 C14 1.346(3)
C13 C14 1.374(3)
C13 C18 1.386(3)
C14 C15 1.379(3)
C15 C16 1.380(3)
C16 C17 1.378(3)
C17 C18 1.386(3)
O1 C6 1.354(3)
O1 H1O 0.80(3)
N1 C7 1.281(3)
N1 C8 1.415(3)
N2 C11 1.329(4)
N2 C12 1.335(3)
C1 C2 1.389(3)
C1 C6 1.405(4)
C1 C7 1.454(3)
C2 C3 1.369(4)
C2 H2 0.9300
C3 C4 1.387(4)
C3 H3 0.9300
C4 C5 1.366(4)
C4 H4 0.9300
C5 C6 1.389(3)
C5 H5 0.9300
C7 H7 0.9300
C8 C12 1.385(3)
C8 C9 1.386(3)
C9 C10 1.375(4)
C9 H9 0.9300
C10 C11 1.364(4)
C10 H10 0.9300
C11 H11 0.9300
C12 H12 0.9300

loop_
_geom_torsion_atom_site_label_1
_geom_torsion_atom_site_label_2
_geom_torsion_atom_site_label_3
_geom_torsion_atom_site_label_4
_geom_torsion
C18 C13 C14 F3 -179.2(2)
I1 C13 C14 F3 -3.0(3)
C18 C13 C14 C15 -0.1(4)
I1 C13 C14 C15 176.15(19)
F3 C14 C15 C16 -179.6(2)
C13 C14 C15 C16 1.2(4)
F3 C14 C15 I3 3.0(3)
C13 C14 C15 I3 -176.20(19)
C14 C15 C16 F2 179.3(2)
I3 C15 C16 F2 -3.2(3)
C14 C15 C16 C17 -1.3(4)
I3 C15 C16 C17 176.10(18)
F2 C16 C17 C18 179.6(2)
C15 C16 C17 C18 0.3(4)
F2 C16 C17 I2 1.5(3)
C15 C16 C17 I2 -177.86(18)
C16 C17 C18 F1 -178.5(2)
I2 C17 C18 F1 -0.3(3)
C16 C17 C18 C13 0.9(4)
I2 C17 C18 C13 179.09(18)
C14 C13 C18 F1 178.3(2)
I1 C13 C18 F1 2.1(3)
C14 C13 C18 C17 -1.1(4)
I1 C13 C18 C17 -177.28(18)
C6 C1 C2 C3 1.4(4)
C7 C1 C2 C3 -175.6(3)
C1 C2 C3 C4 -0.2(5)
C2 C3 C4 C5 -0.8(5)
C3 C4 C5 C6 0.7(5)
C4 C5 C6 O1 178.9(3)
C4 C5 C6 C1 0.5(4)
C2 C1 C6 O1 -179.9(2)
C7 C1 C6 O1 -3.0(4)
C2 C1 C6 C5 -1.5(4)
C7 C1 C6 C5 175.4(2)
C8 N1 C7 C1 -175.8(2)
C2 C1 C7 N1 175.3(2)
C6 C1 C7 N1 -1.6(4)
C7 N1 C8 C12 -147.7(2)
C7 N1 C8 C9 33.7(4)
C12 C8 C9 C10 -0.7(4)
N1 C8 C9 C10 177.9(2)
C8 C9 C10 C11 0.2(4)
C12 N2 C11 C10 -1.5(4)
C9 C10 C11 N2 0.9(5)
C11 N2 C12 C8 1.0(4)
C9 C8 C12 N2 0.1(4)
N1 C8 C12 N2 -178.6(2)
